data_4087701
loop_
_publ_author_name
'Searles, Keith'
'Carroll, Patrick J.'
'Mindiola, Daniel J.'

_publ_section_title
;
 Anionic and Mononuclear Phosphinidene and Imide Complexes of Niobium
;
_journal_issue 19
_journal_name_full Organometallics
_journal_page_first 4641
_journal_paper_doi 10.1021/acs.organomet.5b00518
_journal_volume 34
_journal_year 2015
_chemical_formula_sum 'C112 H114 N Nb O2 P'
_chemical_formula_weight 1629.92
_space_group_IT_number 2
_space_group_name_Hall '-P 1'
_space_group_name_H-M_alt 'P -1'
_symmetry_cell_setting triclinic
_symmetry_Int_Tables_number 2
_symmetry_space_group_name_H-M 'P -1'
_atom_sites_solution_hydrogens geom
_atom_sites_solution_primary direct
_audit_creation_method SHELXL-97
_cell_angle_alpha 70.619(3)
_cell_angle_beta 89.292(4)
_cell_angle_gamma 85.567(3)
_cell_formula_units_Z 2
_cell_length_a 14.6170(8)
_cell_length_b 14.9975(8)
_cell_length_c 21.2515(12)
_cell_measurement_temperature 100(2)
_cell_volume 4381.1(4)
_computing_data_collection 'Bruker APEX2'
_computing_data_reduction 'Bruker SAINT'
_computing_structure_refinement 'SHELXL-97 (Sheldrick, 2008)'
_computing_structure_solution 'SHELXS-97 (Sheldrick, 2008)'
_diffrn_ambient_temperature 100(1)
_diffrn_measured_fraction_theta_full 0.974
_diffrn_measured_fraction_theta_max 0.974
_diffrn_measurement_device 'CCD Area Detector'
_diffrn_measurement_device_type 'Bruker APEXII'
_diffrn_measurement_method 'phi and omega scans'
_diffrn_radiation_monochromator graphite
_diffrn_radiation_source 'fine-focus sealed tube'
_diffrn_radiation_type MoK\a
_diffrn_radiation_wavelength 0.71073
_diffrn_reflns_av_R_equivalents 0.1484
_diffrn_reflns_av_sigmaI/netI 0.1859
_diffrn_reflns_limit_h_max 18
_diffrn_reflns_limit_h_min -17
_diffrn_reflns_limit_k_max 19
_diffrn_reflns_limit_k_min -19
_diffrn_reflns_limit_l_max 26
_diffrn_reflns_limit_l_min -27
_diffrn_reflns_number 79636
_diffrn_reflns_theta_full 27.57
_diffrn_reflns_theta_max 27.57
_diffrn_reflns_theta_min 1.46
_exptl_absorpt_coefficient_mu 0.209
_exptl_absorpt_correction_T_max 0.7456
_exptl_absorpt_correction_T_min 0.6573
_exptl_absorpt_correction_type multi-scan
_exptl_absorpt_process_details '(SADABS; Sheldrick, 2007)'
_exptl_crystal_density_diffrn 1.236
_exptl_crystal_density_method 'not measured'
_exptl_crystal_description rod
_exptl_crystal_F_000 1730
_exptl_crystal_size_max 0.32
_exptl_crystal_size_mid 0.07
_exptl_crystal_size_min 0.05
_refine_diff_density_max 0.773
_refine_diff_density_min -0.885
_refine_diff_density_rms 0.104
_refine_ls_extinction_method none
_refine_ls_goodness_of_fit_ref 1.019
_refine_ls_hydrogen_treatment constr
_refine_ls_matrix_type full
_refine_ls_number_parameters 1067
_refine_ls_number_reflns 19739
_refine_ls_number_restraints 96
_refine_ls_restrained_S_all 1.017
_refine_ls_R_factor_all 0.1901
_refine_ls_R_factor_gt 0.0779
_refine_ls_shift/su_max 0.001
_refine_ls_shift/su_mean 0.000
_refine_ls_structure_factor_coef Fsqd
_refine_ls_weighting_details 'calc w=1/[\s^2^(Fo^2^)+(0.0857P)^2^+0.9087P] where P=(Fo^2^+2Fc^2^)/3'
_refine_ls_weighting_scheme calc
_refine_ls_wR_factor_gt 0.1607
_refine_ls_wR_factor_ref 0.2082
_reflns_number_gt 9599
_reflns_number_total 19739
_reflns_threshold_expression >2sigma(I)
_cod_data_source_file om5b00518_si_003.cif
_cod_data_source_block shelxl
_cod_depositor_comments
;
The following automatic conversions were performed:

data name '_atom_site_symetry_multiplicity' was replaced with
'_atom_site_symmetry_multiplicity' as specified in the replacement
file
'/home/saulius/struct/COD-crude-data/automatic-downloads/DataCite-retrospective/ACS/depositions/lib/lists/replacement-tags.lst'.

Automatic conversion script
Id: cif_correct_tags 6909 2019-04-08 15:41:33Z antanas 
;
_cod_original_sg_symbol_H-M 'P -1       '
_cod_database_code 4087701

loop_
_symmetry_equiv_pos_as_xyz
'x, y, z'
'-x, -y, -z'

loop_
_atom_site_label
_atom_site_type_symbol
_atom_site_fract_x
_atom_site_fract_y
_atom_site_fract_z
_atom_site_U_iso_or_equiv
_atom_site_adp_type
_atom_site_occupancy
_atom_site_symmetry_multiplicity
_atom_site_calc_flag
_atom_site_refinement_flags
_atom_site_disorder_assembly
_atom_site_disorder_group
Nb1 Nb 0.29183(3) 0.56061(3) 0.29274(2) 0.02445(14) Uani 1 1 d . . .
O1 O 0.2983(2) 0.4182(2) 0.32232(16) 0.0274(8) Uani 1 1 d . . .
O2 O 0.3969(2) 0.5702(2) 0.22917(16) 0.0242(8) Uani 1 1 d . . .
N1 N 0.1814(3) 0.6069(3) 0.2583(2) 0.0266(10) Uani 1 1 d . . .
C1 C 0.2994(3) 0.3347(3) 0.3708(2) 0.0241(11) Uani 1 1 d . . .
C2 C 0.3815(3) 0.2763(3) 0.3900(2) 0.0221(11) Uani 1 1 d . . .
C3 C 0.3804(3) 0.1879(3) 0.4390(2) 0.0225(11) Uani 1 1 d . . .
H3 H 0.4353 0.1506 0.4511 0.030 Uiso 1 1 calc R . .
C4 C 0.3003(3) 0.1529(3) 0.4708(2) 0.0236(11) Uani 1 1 d . . .
C5 C 0.2197(3) 0.2109(3) 0.4518(2) 0.0258(11) Uani 1 1 d . . .
H5 H 0.1654 0.1889 0.4721 0.034 Uiso 1 1 calc R . .
C6 C 0.2169(3) 0.3004(3) 0.4036(2) 0.0243(11) Uani 1 1 d . . .
C7 C 0.4691(3) 0.3108(3) 0.3530(2) 0.0228(11) Uani 1 1 d . . .
H7 H 0.4586 0.3799 0.3340 0.030 Uiso 1 1 calc R . .
C8 C 0.4777(3) 0.2760(3) 0.2944(2) 0.0241(11) Uani 1 1 d . . .
C9 C 0.4509(3) 0.3349(4) 0.2307(2) 0.0307(12) Uani 1 1 d . . .
H9 H 0.4305 0.3978 0.2236 0.041 Uiso 1 1 calc R . .
C10 C 0.4543(4) 0.3007(4) 0.1777(3) 0.0397(14) Uani 1 1 d . . .
H10 H 0.4368 0.3411 0.1352 0.053 Uiso 1 1 calc R . .
C11 C 0.4832(4) 0.2078(4) 0.1868(3) 0.0409(15) Uani 1 1 d . . .
H11 H 0.4844 0.1851 0.1510 0.054 Uiso 1 1 calc R . .
C12 C 0.5103(4) 0.1486(4) 0.2496(3) 0.0399(14) Uani 1 1 d . . .
H12 H 0.5308 0.0859 0.2560 0.053 Uiso 1 1 calc R . .
C13 C 0.5075(3) 0.1816(3) 0.3029(3) 0.0281(12) Uani 1 1 d . . .
H13 H 0.5255 0.1406 0.3451 0.037 Uiso 1 1 calc R . .
C14 C 0.5549(3) 0.2919(3) 0.3981(2) 0.0263(12) Uani 1 1 d . . .
C15 C 0.6419(3) 0.2808(3) 0.3730(3) 0.0315(12) Uani 1 1 d . . .
H15 H 0.6480 0.2798 0.3296 0.042 Uiso 1 1 calc R . .
C16 C 0.7202(4) 0.2710(4) 0.4126(3) 0.0372(14) Uani 1 1 d . . .
H16 H 0.7781 0.2646 0.3953 0.049 Uiso 1 1 calc R . .
C17 C 0.7115(4) 0.2710(4) 0.4766(3) 0.0463(16) Uani 1 1 d . . .
H17 H 0.7636 0.2635 0.5031 0.062 Uiso 1 1 calc R . .
C18 C 0.6264(4) 0.2819(4) 0.5021(3) 0.0438(16) Uani 1 1 d . . .
H18 H 0.6209 0.2826 0.5455 0.058 Uiso 1 1 calc R . .
C19 C 0.5484(4) 0.2920(4) 0.4629(3) 0.0349(13) Uani 1 1 d . . .
H19 H 0.4909 0.2990 0.4807 0.046 Uiso 1 1 calc R . .
C20 C 0.3057(3) 0.0547(3) 0.5256(2) 0.0258(11) Uani 1 1 d . . .
C21 C 0.3478(4) -0.0199(3) 0.4982(3) 0.0325(13) Uani 1 1 d . . .
H21a H 0.4065 -0.0020 0.4795 0.049 Uiso 1 1 calc R . .
H21b H 0.3082 -0.0253 0.4642 0.049 Uiso 1 1 calc R . .
H21c H 0.3556 -0.0797 0.5335 0.049 Uiso 1 1 calc R . .
C22 C 0.3635(4) 0.0583(4) 0.5834(3) 0.0337(13) Uani 1 1 d . . .
H22a H 0.3658 -0.0021 0.6184 0.051 Uiso 1 1 calc R . .
H22b H 0.3366 0.1064 0.6000 0.051 Uiso 1 1 calc R . .
H22c H 0.4245 0.0728 0.5685 0.051 Uiso 1 1 calc R . .
C23 C 0.2097(4) 0.0258(4) 0.5517(3) 0.0404(15) Uani 1 1 d . . .
H23a H 0.1713 0.0265 0.5152 0.061 Uiso 1 1 calc R . .
H23b H 0.1830 0.0698 0.5720 0.061 Uiso 1 1 calc R . .
H23c H 0.2151 -0.0368 0.5840 0.061 Uiso 1 1 calc R . .
C24 C 0.1264(3) 0.3607(3) 0.3811(2) 0.0263(12) Uani 1 1 d . . .
H24 H 0.1430 0.4255 0.3579 0.035 Uiso 1 1 calc R . .
C25 C 0.0828(4) 0.3280(4) 0.3280(3) 0.0328(13) Uani 1 1 d . . .
C26 C 0.0283(4) 0.2520(4) 0.3449(3) 0.0407(14) Uani 1 1 d . . .
H26 H 0.0139 0.2224 0.3894 0.054 Uiso 1 1 calc R . .
C27 C -0.0046(4) 0.2199(5) 0.2965(4) 0.0527(18) Uani 1 1 d . . .
H27 H -0.0412 0.1690 0.3085 0.070 Uiso 1 1 calc R . .
C28 C 0.0163(4) 0.2629(5) 0.2305(4) 0.0528(18) Uani 1 1 d . . .
H28 H -0.0055 0.2407 0.1979 0.070 Uiso 1 1 calc R . .
C29 C 0.0693(4) 0.3385(5) 0.2131(3) 0.0484(16) Uani 1 1 d . . .
H29 H 0.0825 0.3684 0.1685 0.064 Uiso 1 1 calc R . .
C30 C 0.1034(4) 0.3707(4) 0.2612(3) 0.0377(14) Uani 1 1 d . . .
H30 H 0.1403 0.4213 0.2488 0.050 Uiso 1 1 calc R . .
C31 C 0.0624(3) 0.3667(3) 0.4369(3) 0.0267(12) Uani 1 1 d . . .
C32 C 0.0975(4) 0.3559(3) 0.5001(3) 0.0294(12) Uani 1 1 d . . .
H32 H 0.1594 0.3378 0.5099 0.039 Uiso 1 1 calc R . .
C33 C 0.0404(4) 0.3720(3) 0.5479(3) 0.0341(13) Uani 1 1 d . . .
H33 H 0.0648 0.3653 0.5896 0.045 Uiso 1 1 calc R . .
C34 C -0.0526(4) 0.3981(3) 0.5354(3) 0.0336(13) Uani 1 1 d . . .
H34 H -0.0903 0.4092 0.5681 0.045 Uiso 1 1 calc R . .
C35 C -0.0880(4) 0.4069(4) 0.4735(3) 0.0342(13) Uani 1 1 d . . .
H35 H -0.1503 0.4235 0.4645 0.046 Uiso 1 1 calc R . .
C36 C -0.0320(3) 0.3916(3) 0.4249(3) 0.0291(12) Uani 1 1 d . . .
H36 H -0.0570 0.3978 0.3835 0.039 Uiso 1 1 calc R . .
C37 C 0.4507(3) 0.6320(3) 0.1870(2) 0.0227(11) Uani 1 1 d . . .
C38 C 0.5437(3) 0.6317(3) 0.2016(2) 0.0221(11) Uani 1 1 d . . .
C39 C 0.5978(3) 0.6947(3) 0.1561(2) 0.0239(11) Uani 1 1 d . . .
H39 H 0.6602 0.6919 0.1652 0.032 Uiso 1 1 calc R . .
C40 C 0.5617(3) 0.7622(4) 0.0972(2) 0.0288(12) Uani 1 1 d . . .
C41 C 0.4695(4) 0.7614(4) 0.0844(2) 0.0338(13) Uani 1 1 d . . .
H41 H 0.4435 0.8061 0.0460 0.045 Uiso 1 1 calc R . .
C42 C 0.4138(3) 0.6969(4) 0.1263(2) 0.0287(12) Uani 1 1 d . . .
C43 C 0.5877(3) 0.5567(3) 0.2629(2) 0.0222(11) Uani 1 1 d . . .
H43 H 0.5411 0.5118 0.2813 0.030 Uiso 1 1 calc R . .
C44 C 0.6123(3) 0.5932(3) 0.3183(2) 0.0215(11) Uani 1 1 d . . .
C45 C 0.5742(4) 0.5548(4) 0.3804(3) 0.0362(13) Uani 1 1 d . . .
H45 H 0.5349 0.5066 0.3877 0.048 Uiso 1 1 calc R . .
C46 C 0.5946(4) 0.5881(4) 0.4322(3) 0.0425(15) Uani 1 1 d . . .
H46 H 0.5676 0.5626 0.4735 0.057 Uiso 1 1 calc R . .
C47 C 0.6534(4) 0.6575(4) 0.4234(3) 0.0324(13) Uani 1 1 d . . .
H47 H 0.6679 0.6777 0.4587 0.043 Uiso 1 1 calc R . .
C48 C 0.6911(3) 0.6971(4) 0.3616(3) 0.0319(13) Uani 1 1 d . . .
H48 H 0.7298 0.7459 0.3546 0.042 Uiso 1 1 calc R . .
C49 C 0.6714(3) 0.6645(3) 0.3100(2) 0.0276(12) Uani 1 1 d . . .
H49 H 0.6983 0.6909 0.2688 0.037 Uiso 1 1 calc R . .
C50 C 0.6679(3) 0.4996(3) 0.2416(2) 0.0228(11) Uani 1 1 d . . .
C51 C 0.7498(3) 0.4728(3) 0.2755(3) 0.0299(12) Uani 1 1 d . . .
H51 H 0.7596 0.4906 0.3127 0.040 Uiso 1 1 calc R . .
C52 C 0.8191(4) 0.4190(4) 0.2553(3) 0.0382(14) Uani 1 1 d . . .
H52 H 0.8746 0.4015 0.2787 0.051 Uiso 1 1 calc R . .
C53 C 0.8048(4) 0.3925(4) 0.2010(3) 0.0460(16) Uani 1 1 d . . .
H53 H 0.8513 0.3586 0.1864 0.061 Uiso 1 1 calc R . .
C54 C 0.7224(4) 0.4157(5) 0.1682(3) 0.0508(17) Uani 1 1 d . . .
H54 H 0.7118 0.3948 0.1325 0.068 Uiso 1 1 calc R . .
C55 C 0.6539(4) 0.4702(4) 0.1877(3) 0.0432(15) Uani 1 1 d . . .
H55 H 0.5983 0.4870 0.1642 0.057 Uiso 1 1 calc R . .
C56 C 0.6219(3) 0.8336(4) 0.0486(3) 0.0315(13) Uani 1 1 d . . .
C57 C 0.6043(5) 0.9300(5) 0.0580(4) 0.068(2) Uani 1 1 d . . .
H57a H 0.6365 0.9762 0.0246 0.101 Uiso 1 1 calc R . .
H57b H 0.6255 0.9259 0.1015 0.101 Uiso 1 1 calc R . .
H57c H 0.5397 0.9485 0.0537 0.101 Uiso 1 1 calc R . .
C58 C 0.5989(4) 0.8445(5) -0.0232(3) 0.060(2) Uani 1 1 d . . .
H58a H 0.6110 0.7846 -0.0301 0.089 Uiso 1 1 calc R . .
H58b H 0.6360 0.8903 -0.0527 0.089 Uiso 1 1 calc R . .
H58c H 0.5352 0.8655 -0.0323 0.089 Uiso 1 1 calc R . .
C59 C 0.7241(4) 0.8038(5) 0.0613(3) 0.064(2) Uani 1 1 d . . .
H59a H 0.7373 0.7430 0.0560 0.095 Uiso 1 1 calc R . .
H59b H 0.7400 0.7998 0.1059 0.095 Uiso 1 1 calc R . .
H59c H 0.7591 0.8498 0.0301 0.095 Uiso 1 1 calc R . .
C60 C 0.3167(3) 0.6863(4) 0.1056(3) 0.0332(13) Uani 1 1 d . . .
H60 H 0.2826 0.6627 0.1471 0.044 Uiso 1 1 calc R . .
C61 C 0.3203(4) 0.6091(5) 0.0750(3) 0.0415(15) Uani 1 1 d . . .
C62 C 0.3783(5) 0.6096(6) 0.0216(3) 0.066(2) Uani 1 1 d . . .
H62 H 0.4164 0.6589 0.0052 0.088 Uiso 1 1 calc R . .
C63 C 0.3807(5) 0.5396(7) -0.0072(4) 0.077(3) Uani 1 1 d . . .
H63 H 0.4191 0.5427 -0.0430 0.102 Uiso 1 1 calc R . .
C64 C 0.3265(6) 0.4657(6) 0.0169(4) 0.073(2) Uani 1 1 d . . .
H64 H 0.3271 0.4187 -0.0028 0.097 Uiso 1 1 calc R . .
C65 C 0.2709(5) 0.4612(5) 0.0707(4) 0.066(2) Uani 1 1 d . . .
H65 H 0.2349 0.4103 0.0878 0.087 Uiso 1 1 calc R . .
C66 C 0.2683(4) 0.5318(4) 0.0993(3) 0.0494(16) Uani 1 1 d . . .
H66 H 0.2307 0.5272 0.1357 0.066 Uiso 1 1 calc R . .
C67 C 0.2661(4) 0.7790(4) 0.0651(3) 0.0410(15) Uani 1 1 d . . .
C68 C 0.2218(5) 0.7917(5) 0.0048(3) 0.065(2) Uani 1 1 d . . .
H68 H 0.2261 0.7440 -0.0143 0.086 Uiso 1 1 calc R . .
C69 C 0.1703(6) 0.8778(7) -0.0267(4) 0.093(3) Uani 1 1 d . . .
H69 H 0.1414 0.8863 -0.0672 0.124 Uiso 1 1 calc R . .
C70 C 0.1609(5) 0.9485(6) -0.0011(5) 0.081(3) Uani 1 1 d . . .
H70 H 0.1256 1.0042 -0.0234 0.108 Uiso 1 1 calc R . .
C71 C 0.2044(4) 0.9381(5) 0.0591(4) 0.063(2) Uani 1 1 d . . .
H71 H 0.1992 0.9864 0.0776 0.084 Uiso 1 1 calc R . .
C72 C 0.2559(4) 0.8533(4) 0.0906(3) 0.0461(16) Uani 1 1 d . . .
H72 H 0.2851 0.8459 0.1309 0.061 Uiso 1 1 calc R . .
C73 C 0.0907(4) 0.6522(4) 0.2330(3) 0.0326(13) Uani 1 1 d . . .
C74 C 0.0868(4) 0.7548(4) 0.2320(3) 0.0387(14) Uani 1 1 d . . .
H74a H 0.1332 0.7881 0.2022 0.052 Uiso 1 1 calc R . .
H74b H 0.0999 0.7558 0.2763 0.052 Uiso 1 1 calc R . .
C75 C -0.0080(4) 0.8057(4) 0.2086(3) 0.0515(17) Uani 1 1 d . . .
H75 H -0.0091 0.8715 0.2078 0.069 Uiso 1 1 calc R . .
C76 C -0.0273(4) 0.8036(4) 0.1385(3) 0.0559(19) Uani 1 1 d . . .
H76a H -0.0866 0.8366 0.1225 0.074 Uiso 1 1 calc R . .
H76b H 0.0192 0.8355 0.1081 0.074 Uiso 1 1 calc R . .
C77 C -0.0266(4) 0.7019(4) 0.1403(3) 0.0484(17) Uani 1 1 d . . .
H77 H -0.0402 0.7008 0.0955 0.064 Uiso 1 1 calc R . .
C78 C 0.0696(4) 0.6505(4) 0.1635(3) 0.0392(14) Uani 1 1 d . . .
H78a H 0.0707 0.5855 0.1642 0.052 Uiso 1 1 calc R . .
H78b H 0.1158 0.6820 0.1326 0.052 Uiso 1 1 calc R . .
C79 C -0.0989(4) 0.6500(4) 0.1889(3) 0.0460(16) Uani 1 1 d . . .
H79a H -0.1594 0.6809 0.1743 0.061 Uiso 1 1 calc R . .
H79b H -0.0983 0.5851 0.1893 0.061 Uiso 1 1 calc R . .
C80 C -0.0789(4) 0.6507(4) 0.2578(3) 0.0409(15) Uani 1 1 d . . .
H80 H -0.1253 0.6175 0.2885 0.054 Uiso 1 1 calc R . .
C81 C 0.0165(3) 0.6007(4) 0.2812(3) 0.0325(13) Uani 1 1 d . . .
H81a H 0.0178 0.5353 0.2824 0.043 Uiso 1 1 calc R . .
H81b H 0.0293 0.6006 0.3259 0.043 Uiso 1 1 calc R . .
C82 C -0.0814(4) 0.7534(4) 0.2570(3) 0.0480(16) Uani 1 1 d . . .
H82a H -0.0693 0.7544 0.3015 0.064 Uiso 1 1 calc R . .
H82b H -0.1417 0.7851 0.2427 0.064 Uiso 1 1 calc R . .
C83 C 0.2809(4) 0.5351(4) 0.4004(2) 0.0331(13) Uani 1 1 d . . .
H83a H 0.2551 0.5916 0.4077 0.050 Uiso 1 1 calc R . .
H83b H 0.3408 0.5180 0.4208 0.050 Uiso 1 1 calc R . .
H83c H 0.2421 0.4845 0.4198 0.050 Uiso 1 1 calc R . .
C84 C 0.3368(4) 0.6946(4) 0.2986(3) 0.0355(13) Uani 1 1 d . . .
H84a H 0.3413 0.7391 0.2544 0.053 Uiso 1 1 calc R . .
H84b H 0.3957 0.6829 0.3206 0.053 Uiso 1 1 calc R . .
H84c H 0.2930 0.7201 0.3234 0.053 Uiso 1 1 calc R . .
P1 P 0.24254(9) 0.05467(9) 0.27459(7) 0.0265(3) Uani 1 1 d . . .
C85 C 0.3431(3) -0.0147(3) 0.2644(3) 0.0255(11) Uani 1 1 d . . .
C86 C 0.3973(4) -0.0664(4) 0.3198(3) 0.0367(14) Uani 1 1 d . . .
H86 H 0.3819 -0.0637 0.3618 0.049 Uiso 1 1 calc R . .
C87 C 0.4742(4) -0.1219(4) 0.3125(3) 0.0399(14) Uani 1 1 d . . .
H87 H 0.5111 -0.1556 0.3493 0.053 Uiso 1 1 calc R . .
C88 C 0.4957(4) -0.1270(4) 0.2506(3) 0.0434(15) Uani 1 1 d . . .
H88 H 0.5473 -0.1646 0.2460 0.058 Uiso 1 1 calc R . .
C89 C 0.4421(4) -0.0775(4) 0.1953(3) 0.0420(15) Uani 1 1 d . . .
H89 H 0.4570 -0.0813 0.1536 0.056 Uiso 1 1 calc R . .
C90 C 0.3654(4) -0.0217(4) 0.2032(3) 0.0342(13) Uani 1 1 d . . .
H90 H 0.3284 0.0115 0.1663 0.045 Uiso 1 1 calc R . .
C91 C 0.1738(3) -0.0212(4) 0.3371(3) 0.0299(12) Uani 1 1 d . . .
C92 C 0.1708(4) -0.1153(4) 0.3399(3) 0.0409(14) Uani 1 1 d . . .
H92 H 0.2081 -0.1389 0.3124 0.054 Uiso 1 1 calc R . .
C93 C 0.1124(4) -0.1734(4) 0.3836(3) 0.0490(16) Uani 1 1 d . . .
H93 H 0.1099 -0.2358 0.3849 0.065 Uiso 1 1 calc R . .
C94 C 0.0575(4) -0.1391(4) 0.4257(3) 0.0468(16) Uani 1 1 d . . .
H94 H 0.0183 -0.1782 0.4552 0.062 Uiso 1 1 calc R . .
C95 C 0.0618(4) -0.0487(5) 0.4231(3) 0.0533(17) Uani 1 1 d . . .
H95 H 0.0251 -0.0258 0.4513 0.071 Uiso 1 1 calc R . .
C96 C 0.1196(4) 0.0115(4) 0.3795(3) 0.0405(14) Uani 1 1 d . . .
H96 H 0.1218 0.0736 0.3790 0.054 Uiso 1 1 calc R . .
C97 C 0.1770(3) 0.0984(3) 0.1975(3) 0.0287(12) Uani 1 1 d . . .
C98 C 0.1028(4) 0.0520(4) 0.1886(3) 0.0422(15) Uani 1 1 d . . .
H98 H 0.0875 -0.0027 0.2220 0.056 Uiso 1 1 calc R . .
C99 C 0.0508(4) 0.0866(4) 0.1301(3) 0.0525(17) Uani 1 1 d . . .
H99 H 0.0013 0.0549 0.1239 0.070 Uiso 1 1 calc R . .
C100 C 0.0737(4) 0.1690(4) 0.0809(3) 0.0440(15) Uani 1 1 d . . .
H100 H 0.0387 0.1930 0.0418 0.058 Uiso 1 1 calc R . .
C101 C 0.1477(4) 0.2153(4) 0.0896(3) 0.0439(15) Uani 1 1 d . . .
H101 H 0.1630 0.2702 0.0564 0.058 Uiso 1 1 calc R . .
C102 C 0.1992(4) 0.1798(4) 0.1479(3) 0.0354(13) Uani 1 1 d . . .
H102 H 0.2492 0.2110 0.1538 0.047 Uiso 1 1 calc R . .
C103 C 0.2709(4) 0.1526(3) 0.2979(3) 0.0316(13) Uani 1 1 d . . .
H103a H 0.3107 0.1904 0.2653 0.047 Uiso 1 1 calc R . .
H103b H 0.3014 0.1299 0.3407 0.047 Uiso 1 1 calc R . .
H103c H 0.2158 0.1905 0.3004 0.047 Uiso 1 1 calc R . .
C104 C 0.7259(4) 0.1445(4) 0.1861(3) 0.119(3) Uani 1 1 d GU . .
H104 H 0.6963 0.2030 0.1624 0.158 Uiso 1 1 calc R . .
C105 C 0.7019(4) 0.0627(5) 0.1749(3) 0.129(4) Uani 1 1 d GU . .
H105 H 0.6563 0.0668 0.1437 0.172 Uiso 1 1 calc R . .
C106 C 0.7462(4) -0.0251(4) 0.2105(3) 0.105(3) Uani 1 1 d GU . .
H106 H 0.7302 -0.0796 0.2030 0.140 Uiso 1 1 calc R . .
C107 C 0.8146(4) -0.0312(4) 0.2572(3) 0.104(3) Uani 1 1 d GU . .
H107 H 0.8442 -0.0897 0.2810 0.139 Uiso 1 1 calc R . .
C108 C 0.8386(4) 0.0506(5) 0.2685(3) 0.112(3) Uani 1 1 d GU . .
H108 H 0.8842 0.0465 0.2996 0.148 Uiso 1 1 calc R . .
C109 C 0.7943(5) 0.1384(4) 0.2329(3) 0.106(3) Uani 1 1 d GU . .
H109 H 0.8103 0.1929 0.2404 0.141 Uiso 1 1 calc R . .
C110 C -0.0422(18) 0.511(2) 0.0556(11) 0.086(9) Uani 0.50 1 d PGU A -1
H110 H -0.0691 0.5251 0.0915 0.115 Uiso 0.50 1 calc PR A -1
C111 C 0.0320(18) 0.560(2) 0.0235(11) 0.079(8) Uani 0.50 1 d PGU A -1
H111 H 0.0546 0.6060 0.0380 0.105 Uiso 0.50 1 calc PR A -1
C112 C 0.0723(17) 0.539(2) -0.0304(10) 0.083(8) Uani 0.50 1 d PGU A -1
H112 H 0.1218 0.5713 -0.0518 0.110 Uiso 0.50 1 calc PR A -1
C113 C 0.0384(17) 0.470(2) -0.0521(9) 0.066(6) Uani 0.50 1 d PGU A -1
H113 H 0.0652 0.4557 -0.0880 0.087 Uiso 0.50 1 calc PR A -1
C114 C -0.0358(17) 0.421(2) -0.0200(10) 0.068(6) Uani 0.50 1 d PGU A -1
H114 H -0.0584 0.3748 -0.0345 0.090 Uiso 0.50 1 calc PR A -1
C115 C -0.0761(17) 0.442(2) 0.0338(11) 0.073(7) Uani 0.50 1 d PGU A -1
H115 H -0.1256 0.4095 0.0552 0.097 Uiso 0.50 1 calc PR A -1

loop_
_atom_site_aniso_label
_atom_site_aniso_U_11
_atom_site_aniso_U_22
_atom_site_aniso_U_33
_atom_site_aniso_U_23
_atom_site_aniso_U_13
_atom_site_aniso_U_12
Nb1 0.0175(3) 0.0207(2) 0.0302(3) -0.00229(19) -0.00091(19) 0.00027(19)
O1 0.031(2) 0.0199(18) 0.0284(19) -0.0036(15) 0.0041(15) -0.0015(15)
O2 0.0188(18) 0.0223(18) 0.0302(19) -0.0072(15) -0.0041(14) -0.0011(15)
N1 0.013(2) 0.021(2) 0.039(2) -0.0033(19) -0.0017(18) 0.0092(18)
C1 0.022(3) 0.019(2) 0.031(3) -0.008(2) 0.000(2) 0.002(2)
C2 0.017(3) 0.021(3) 0.028(3) -0.009(2) -0.003(2) 0.000(2)
C3 0.018(3) 0.018(2) 0.030(3) -0.008(2) -0.004(2) 0.002(2)
C4 0.020(3) 0.016(2) 0.033(3) -0.006(2) -0.007(2) 0.002(2)
C5 0.023(3) 0.025(3) 0.031(3) -0.009(2) 0.005(2) -0.007(2)
C6 0.020(3) 0.019(2) 0.035(3) -0.012(2) -0.003(2) 0.007(2)
C7 0.017(3) 0.014(2) 0.035(3) -0.005(2) -0.005(2) 0.000(2)
C8 0.013(3) 0.022(3) 0.034(3) -0.005(2) -0.001(2) -0.001(2)
C9 0.025(3) 0.032(3) 0.034(3) -0.011(2) -0.005(2) 0.001(2)
C10 0.037(4) 0.043(4) 0.036(3) -0.010(3) 0.001(3) -0.002(3)
C11 0.041(4) 0.045(4) 0.045(4) -0.028(3) -0.003(3) 0.004(3)
C12 0.039(4) 0.028(3) 0.054(4) -0.016(3) 0.004(3) 0.004(3)
C13 0.021(3) 0.025(3) 0.037(3) -0.010(2) 0.000(2) 0.000(2)
C14 0.027(3) 0.019(3) 0.031(3) -0.004(2) -0.002(2) -0.008(2)
C15 0.024(3) 0.027(3) 0.038(3) -0.003(2) -0.003(2) -0.005(2)
C16 0.022(3) 0.030(3) 0.048(4) 0.004(3) -0.006(3) -0.009(2)
C17 0.034(4) 0.037(3) 0.055(4) 0.004(3) -0.023(3) -0.012(3)
C18 0.056(4) 0.039(3) 0.035(3) -0.006(3) -0.012(3) -0.022(3)
C19 0.032(3) 0.030(3) 0.043(3) -0.011(3) -0.003(3) -0.008(3)
C20 0.022(3) 0.019(3) 0.031(3) -0.002(2) 0.000(2) 0.001(2)
C21 0.033(3) 0.019(3) 0.044(3) -0.008(2) 0.004(3) -0.005(2)
C22 0.035(3) 0.020(3) 0.038(3) -0.001(2) -0.001(2) 0.003(2)
C23 0.035(3) 0.029(3) 0.045(3) 0.006(3) 0.002(3) -0.001(3)
C24 0.014(3) 0.023(3) 0.036(3) -0.004(2) -0.003(2) 0.005(2)
C25 0.022(3) 0.032(3) 0.046(3) -0.017(3) -0.005(2) 0.008(2)
C26 0.032(3) 0.032(3) 0.060(4) -0.021(3) -0.008(3) 0.006(3)
C27 0.035(4) 0.040(4) 0.090(6) -0.035(4) -0.018(4) 0.012(3)
C28 0.044(4) 0.056(4) 0.072(5) -0.044(4) -0.024(4) 0.027(4)
C29 0.040(4) 0.058(4) 0.051(4) -0.029(3) -0.011(3) 0.020(3)
C30 0.028(3) 0.043(3) 0.043(3) -0.018(3) -0.002(3) 0.008(3)
C31 0.024(3) 0.017(2) 0.037(3) -0.005(2) 0.005(2) -0.005(2)
C32 0.019(3) 0.026(3) 0.041(3) -0.007(2) 0.002(2) -0.002(2)
C33 0.036(3) 0.025(3) 0.037(3) -0.003(2) 0.005(3) -0.008(3)
C34 0.026(3) 0.023(3) 0.049(4) -0.009(2) 0.017(3) -0.002(2)
C35 0.019(3) 0.031(3) 0.050(4) -0.009(3) 0.005(3) -0.006(2)
C36 0.021(3) 0.023(3) 0.041(3) -0.008(2) 0.002(2) 0.001(2)
C37 0.018(3) 0.020(3) 0.031(3) -0.009(2) 0.002(2) -0.004(2)
C38 0.016(3) 0.027(3) 0.022(2) -0.007(2) 0.0005(19) 0.001(2)
C39 0.016(3) 0.027(3) 0.025(3) -0.005(2) -0.004(2) -0.002(2)
C40 0.017(3) 0.034(3) 0.030(3) -0.003(2) -0.001(2) -0.001(2)
C41 0.030(3) 0.037(3) 0.024(3) 0.003(2) -0.004(2) 0.001(3)
C42 0.016(3) 0.037(3) 0.027(3) -0.002(2) -0.005(2) -0.002(2)
C43 0.012(2) 0.018(2) 0.031(3) -0.001(2) -0.002(2) 0.000(2)
C44 0.013(2) 0.018(2) 0.029(3) -0.003(2) -0.008(2) 0.004(2)
C45 0.035(3) 0.036(3) 0.036(3) -0.008(3) -0.003(3) -0.013(3)
C46 0.047(4) 0.054(4) 0.026(3) -0.011(3) 0.002(3) -0.013(3)
C47 0.029(3) 0.040(3) 0.032(3) -0.016(3) -0.008(2) -0.001(3)
C48 0.022(3) 0.030(3) 0.048(3) -0.018(3) -0.002(2) 0.000(2)
C49 0.028(3) 0.028(3) 0.027(3) -0.010(2) 0.004(2) 0.001(2)
C50 0.018(3) 0.022(3) 0.023(3) 0.000(2) 0.001(2) -0.001(2)
C51 0.027(3) 0.025(3) 0.038(3) -0.011(2) 0.000(2) -0.001(2)
C52 0.031(3) 0.037(3) 0.043(3) -0.011(3) -0.008(3) 0.008(3)
C53 0.044(4) 0.047(4) 0.044(4) -0.016(3) -0.001(3) 0.018(3)
C54 0.055(4) 0.062(4) 0.038(3) -0.025(3) -0.012(3) 0.021(4)
C55 0.030(3) 0.060(4) 0.043(4) -0.025(3) -0.007(3) 0.008(3)
C56 0.020(3) 0.034(3) 0.032(3) 0.001(2) 0.005(2) -0.001(2)
C57 0.067(5) 0.062(5) 0.072(5) -0.015(4) 0.025(4) -0.032(4)
C58 0.053(4) 0.084(5) 0.031(3) 0.000(3) 0.002(3) -0.029(4)
C59 0.034(4) 0.062(4) 0.064(4) 0.019(4) 0.005(3) -0.001(3)
C60 0.015(3) 0.041(3) 0.036(3) -0.002(3) -0.007(2) -0.002(2)
C61 0.022(3) 0.060(4) 0.038(3) -0.010(3) -0.015(3) -0.003(3)
C62 0.050(4) 0.114(7) 0.047(4) -0.038(4) -0.009(3) -0.022(4)
C63 0.054(5) 0.132(8) 0.055(5) -0.046(5) -0.017(4) 0.003(5)
C64 0.080(6) 0.076(6) 0.066(5) -0.038(5) -0.031(5) 0.033(5)
C65 0.074(6) 0.044(4) 0.077(5) -0.020(4) -0.029(4) 0.006(4)
C66 0.045(4) 0.046(4) 0.053(4) -0.011(3) -0.007(3) -0.002(3)
C67 0.020(3) 0.045(4) 0.040(3) 0.012(3) -0.008(2) -0.007(3)
C68 0.048(4) 0.073(5) 0.053(4) 0.011(4) -0.028(3) -0.016(4)
C69 0.069(6) 0.086(7) 0.083(6) 0.034(5) -0.045(5) -0.020(5)
C70 0.028(4) 0.062(5) 0.105(7) 0.038(5) -0.019(4) -0.005(4)
C71 0.022(4) 0.048(4) 0.089(6) 0.017(4) 0.011(4) -0.001(3)
C72 0.029(3) 0.043(4) 0.050(4) 0.006(3) 0.001(3) -0.001(3)
C73 0.024(3) 0.033(3) 0.035(3) -0.004(2) -0.003(2) 0.003(2)
C74 0.025(3) 0.038(3) 0.047(3) -0.005(3) -0.003(3) -0.001(3)
C75 0.033(4) 0.036(4) 0.071(5) 0.001(3) -0.004(3) 0.001(3)
C76 0.031(4) 0.044(4) 0.065(4) 0.018(3) -0.011(3) 0.003(3)
C77 0.031(3) 0.056(4) 0.041(3) 0.009(3) -0.013(3) -0.010(3)
C78 0.024(3) 0.048(4) 0.039(3) -0.004(3) -0.006(2) -0.006(3)
C79 0.025(3) 0.045(4) 0.054(4) 0.003(3) -0.006(3) -0.009(3)
C80 0.015(3) 0.044(4) 0.056(4) -0.005(3) 0.002(3) -0.002(3)
C81 0.024(3) 0.035(3) 0.035(3) -0.009(2) -0.002(2) 0.001(2)
C82 0.025(3) 0.038(3) 0.067(4) 0.000(3) -0.002(3) 0.004(3)
C83 0.032(3) 0.038(3) 0.027(3) -0.008(2) -0.004(2) 0.000(3)
C84 0.044(4) 0.025(3) 0.036(3) -0.009(2) 0.001(3) -0.003(3)
P1 0.0222(8) 0.0220(7) 0.0351(8) -0.0098(6) -0.0042(6) 0.0016(6)
C85 0.020(3) 0.019(3) 0.038(3) -0.010(2) -0.004(2) -0.002(2)
C86 0.036(3) 0.035(3) 0.042(3) -0.018(3) -0.010(3) 0.005(3)
C87 0.028(3) 0.030(3) 0.061(4) -0.015(3) -0.013(3) 0.005(3)
C88 0.028(3) 0.031(3) 0.071(5) -0.019(3) 0.004(3) 0.002(3)
C89 0.029(3) 0.043(4) 0.052(4) -0.015(3) 0.005(3) 0.006(3)
C90 0.023(3) 0.031(3) 0.041(3) -0.004(3) -0.004(2) 0.004(2)
C91 0.020(3) 0.026(3) 0.041(3) -0.009(2) -0.007(2) 0.001(2)
C92 0.041(4) 0.030(3) 0.050(4) -0.012(3) 0.002(3) 0.002(3)
C93 0.056(4) 0.035(3) 0.054(4) -0.011(3) 0.000(3) -0.007(3)
C94 0.040(4) 0.041(4) 0.051(4) -0.002(3) 0.003(3) -0.015(3)
C95 0.038(4) 0.060(4) 0.066(4) -0.027(4) 0.019(3) -0.003(3)
C96 0.030(3) 0.038(3) 0.054(4) -0.017(3) 0.004(3) -0.004(3)
C97 0.025(3) 0.023(3) 0.040(3) -0.013(2) -0.003(2) 0.002(2)
C98 0.038(4) 0.032(3) 0.048(4) -0.002(3) -0.019(3) -0.001(3)
C99 0.041(4) 0.041(4) 0.073(5) -0.015(3) -0.023(3) -0.003(3)
C100 0.040(4) 0.047(4) 0.042(3) -0.013(3) -0.016(3) 0.010(3)
C101 0.047(4) 0.040(3) 0.040(3) -0.009(3) 0.002(3) 0.004(3)
C102 0.026(3) 0.035(3) 0.047(3) -0.017(3) -0.002(3) 0.001(3)
C103 0.029(3) 0.023(3) 0.043(3) -0.012(2) -0.009(2) -0.001(2)
C104 0.069(6) 0.104(6) 0.201(11) -0.074(7) -0.009(6) -0.001(5)
C105 0.101(8) 0.108(7) 0.212(11) -0.105(8) -0.021(7) 0.025(6)
C106 0.104(8) 0.104(6) 0.135(8) -0.078(6) -0.017(6) 0.001(6)
C107 0.127(8) 0.090(6) 0.108(7) -0.046(6) -0.007(5) -0.020(6)
C108 0.127(8) 0.077(5) 0.128(8) -0.020(5) -0.011(6) -0.052(5)
C109 0.095(7) 0.079(5) 0.139(9) -0.027(6) -0.001(6) -0.026(5)
C110 0.073(16) 0.100(17) 0.095(17) -0.044(14) 0.018(11) -0.006(13)
C111 0.044(13) 0.13(2) 0.065(14) -0.038(12) -0.023(11) -0.004(12)
C112 0.079(14) 0.14(2) 0.022(9) -0.014(9) -0.008(9) -0.047(13)
C113 0.063(13) 0.109(15) 0.013(7) 0.000(7) -0.009(7) -0.027(11)
C114 0.071(15) 0.079(12) 0.042(11) -0.004(8) 0.009(11) -0.011(10)
C115 0.046(13) 0.092(14) 0.084(14) -0.038(11) 0.017(10) 0.005(10)

loop_
_atom_type_symbol
_atom_type_description
_atom_type_scat_dispersion_real
_atom_type_scat_dispersion_imag
_atom_type_scat_source
C C 0.0033 0.0016 'International Tables Vol C Tables 4.2.6.8 and 6.1.1.4'
H H 0.0000 0.0000 'International Tables Vol C Tables 4.2.6.8 and 6.1.1.4'
N N 0.0061 0.0033 'International Tables Vol C Tables 4.2.6.8 and 6.1.1.4'
O O 0.0106 0.0060 'International Tables Vol C Tables 4.2.6.8 and 6.1.1.4'
P P 0.1023 0.0942 'International Tables Vol C Tables 4.2.6.8 and 6.1.1.4'
Nb Nb -2.0727 0.6215 'International Tables Vol C Tables 4.2.6.8 and 6.1.1.4'

loop_
_geom_angle_atom_site_label_1
_geom_angle_atom_site_label_2
_geom_angle_atom_site_label_3
_geom_angle
N1 Nb1 O1 109.19(16)
N1 Nb1 O2 117.71(16)
O1 Nb1 O2 93.76(13)
N1 Nb1 C83 105.89(19)
O1 Nb1 C83 82.66(17)
O2 Nb1 C83 134.67(17)
N1 Nb1 C84 96.5(2)
O1 Nb1 C84 151.88(17)
O2 Nb1 C84 83.91(17)
C83 Nb1 C84 79.3(2)
C1 O1 Nb1 150.2(3)
C37 O2 Nb1 143.3(3)
C73 N1 Nb1 174.4(4)
O1 C1 C2 121.1(4)
O1 C1 C6 120.9(4)
C2 C1 C6 118.0(4)
C3 C2 C1 120.0(4)
C3 C2 C7 121.8(4)
C1 C2 C7 118.1(4)
C2 C3 C4 122.7(5)
C5 C4 C3 117.0(4)
C5 C4 C20 123.8(4)
C3 C4 C20 119.2(4)
C4 C5 C6 122.8(4)
C5 C6 C1 119.5(4)
C5 C6 C24 121.6(4)
C1 C6 C24 118.7(4)
C8 C7 C2 108.4(4)
C8 C7 C14 115.9(4)
C2 C7 C14 114.2(4)
C9 C8 C13 117.9(5)
C9 C8 C7 120.9(4)
C13 C8 C7 121.1(4)
C10 C9 C8 120.5(5)
C11 C10 C9 121.0(5)
C10 C11 C12 119.2(5)
C13 C12 C11 120.5(5)
C12 C13 C8 120.9(5)
C19 C14 C15 118.2(5)
C19 C14 C7 121.1(5)
C15 C14 C7 120.5(4)
C14 C15 C16 120.5(5)
C17 C16 C15 120.0(5)
C16 C17 C18 120.3(5)
C17 C18 C19 120.0(6)
C14 C19 C18 121.0(5)
C21 C20 C22 110.2(4)
C21 C20 C4 110.2(4)
C22 C20 C4 108.8(4)
C21 C20 C23 107.7(4)
C22 C20 C23 108.5(4)
C4 C20 C23 111.5(4)
C31 C24 C6 115.5(4)
C31 C24 C25 114.7(4)
C6 C24 C25 107.5(4)
C26 C25 C30 118.4(5)
C26 C25 C24 121.9(5)
C30 C25 C24 119.5(5)
C27 C26 C25 120.6(6)
C26 C27 C28 120.4(6)
C29 C28 C27 119.5(6)
C28 C29 C30 120.6(6)
C29 C30 C25 120.4(6)
C32 C31 C36 118.0(5)
C32 C31 C24 120.6(4)
C36 C31 C24 121.1(5)
C33 C32 C31 120.0(5)
C32 C33 C34 121.7(5)
C35 C34 C33 118.5(5)
C36 C35 C34 120.6(5)
C35 C36 C31 121.1(5)
O2 C37 C38 120.9(4)
O2 C37 C42 120.1(4)
C38 C37 C42 118.9(4)
C39 C38 C37 119.3(4)
C39 C38 C43 120.1(4)
C37 C38 C43 120.3(4)
C38 C39 C40 122.6(4)
C41 C40 C39 116.7(4)
C41 C40 C56 121.4(4)
C39 C40 C56 121.8(4)
C40 C41 C42 122.9(5)
C41 C42 C37 119.4(4)
C41 C42 C60 121.8(4)
C37 C42 C60 118.5(4)
C44 C43 C38 114.7(4)
C44 C43 C50 114.1(4)
C38 C43 C50 109.7(4)
C45 C44 C49 117.8(5)
C45 C44 C43 118.9(4)
C49 C44 C43 123.3(4)
C44 C45 C46 120.2(5)
C47 C46 C45 121.2(5)
C46 C47 C48 119.2(5)
C47 C48 C49 120.0(5)
C48 C49 C44 121.6(5)
C51 C50 C55 118.4(5)
C51 C50 C43 123.4(5)
C55 C50 C43 118.1(4)
C50 C51 C52 121.1(5)
C53 C52 C51 119.5(5)
C54 C53 C52 120.0(6)
C53 C54 C55 120.5(6)
C50 C55 C54 120.3(5)
C58 C56 C57 108.6(5)
C58 C56 C59 108.7(5)
C57 C56 C59 107.5(5)
C58 C56 C40 110.7(4)
C57 C56 C40 109.2(4)
C59 C56 C40 112.0(4)
C61 C60 C67 115.6(5)
C61 C60 C42 108.8(4)
C67 C60 C42 113.6(4)
C66 C61 C62 116.2(6)
C66 C61 C60 121.6(6)
C62 C61 C60 122.2(6)
C63 C62 C61 122.3(7)
C64 C63 C62 119.9(8)
C63 C64 C65 119.4(8)
C64 C65 C66 120.6(7)
C65 C66 C61 121.6(7)
C72 C67 C68 117.3(6)
C72 C67 C60 119.8(5)
C68 C67 C60 122.7(6)
C67 C68 C69 118.7(8)
C70 C69 C68 123.1(8)
C69 C70 C71 119.6(7)
C70 C71 C72 117.9(8)
C67 C72 C71 123.4(6)
N1 C73 C78 113.0(4)
N1 C73 C74 108.1(4)
C78 C73 C74 109.6(4)
N1 C73 C81 109.1(4)
C78 C73 C81 108.6(4)
C74 C73 C81 108.4(4)
C73 C74 C75 111.0(5)
C76 C75 C74 108.6(5)
C76 C75 C82 109.6(5)
C74 C75 C82 109.1(5)
C77 C76 C75 109.5(5)
C76 C77 C79 110.4(6)
C76 C77 C78 109.4(5)
C79 C77 C78 109.1(4)
C73 C78 C77 109.3(5)
C80 C79 C77 109.9(5)
C79 C80 C82 109.4(5)
C79 C80 C81 109.6(5)
C82 C80 C81 109.6(5)
C80 C81 C73 110.0(4)
C80 C82 C75 109.3(5)
C103 P1 C85 111.5(2)
C103 P1 C91 110.6(3)
C85 P1 C91 107.8(2)
C103 P1 C97 108.9(2)
C85 P1 C97 109.8(2)
C91 P1 C97 108.3(2)
C90 C85 C86 119.2(5)
C90 C85 P1 121.0(4)
C86 C85 P1 119.7(4)
C87 C86 C85 120.0(5)
C88 C87 C86 119.7(5)
C87 C88 C89 121.1(6)
C88 C89 C90 118.6(6)
C85 C90 C89 121.3(5)
C96 C91 C92 119.0(5)
C96 C91 P1 122.2(4)
C92 C91 P1 118.7(4)
C93 C92 C91 120.1(6)
C92 C93 C94 120.3(6)
C95 C94 C93 119.1(6)
C94 C95 C96 121.9(6)
C91 C96 C95 119.6(6)
C98 C97 C102 119.7(5)
C98 C97 P1 120.1(4)
C102 C97 P1 120.2(4)
C97 C98 C99 120.3(5)
C98 C99 C100 119.3(5)
C101 C100 C99 120.5(6)
C100 C101 C102 119.6(6)
C97 C102 C101 120.6(5)
C105 C104 C109 120.0
C104 C105 C106 120.0
C107 C106 C105 120.0
C106 C107 C108 120.0
C109 C108 C107 120.0
C108 C109 C104 120.0
C115 C110 C111 120.0
C112 C111 C110 120.0
C111 C112 C113 120.0
C114 C113 C112 120.0
C113 C114 C115 120.0
C110 C115 C114 120.0

loop_
_geom_bond_atom_site_label_1
_geom_bond_atom_site_label_2
_geom_bond_distance
Nb1 N1 1.772(4)
Nb1 O1 2.012(3)
Nb1 O2 2.014(3)
Nb1 C83 2.197(5)
Nb1 C84 2.204(5)
O1 C1 1.330(5)
O2 C37 1.351(5)
N1 C73 1.465(6)
C1 C2 1.409(7)
C1 C6 1.429(6)
C2 C3 1.388(6)
C2 C7 1.529(6)
C3 C4 1.393(6)
C4 C5 1.388(7)
C4 C20 1.542(6)
C5 C6 1.390(6)
C6 C24 1.530(6)
C7 C8 1.501(7)
C7 C14 1.538(7)
C8 C9 1.391(7)
C8 C13 1.402(7)
C9 C10 1.384(7)
C10 C11 1.374(8)
C11 C12 1.378(8)
C12 C13 1.377(7)
C14 C19 1.380(7)
C14 C15 1.393(7)
C15 C16 1.398(7)
C16 C17 1.363(8)
C17 C18 1.371(8)
C18 C19 1.388(7)
C20 C21 1.511(7)
C20 C22 1.518(7)
C20 C23 1.543(7)
C24 C31 1.525(7)
C24 C25 1.534(7)
C25 C26 1.387(7)
C25 C30 1.391(7)
C26 C27 1.377(8)
C27 C28 1.378(9)
C28 C29 1.370(9)
C29 C30 1.379(8)
C31 C32 1.397(7)
C31 C36 1.405(7)
C32 C33 1.376(7)
C33 C34 1.390(7)
C34 C35 1.382(8)
C35 C36 1.377(7)
C37 C38 1.397(6)
C37 C42 1.416(7)
C38 C39 1.394(6)
C38 C43 1.521(6)
C39 C40 1.400(7)
C40 C41 1.381(7)
C40 C56 1.542(6)
C41 C42 1.387(7)
C42 C60 1.526(7)
C43 C44 1.510(7)
C43 C50 1.549(7)
C44 C45 1.382(7)
C44 C49 1.391(6)
C45 C46 1.396(7)
C46 C47 1.364(7)
C47 C48 1.377(7)
C48 C49 1.381(7)
C50 C51 1.367(7)
C50 C55 1.381(7)
C51 C52 1.398(7)
C52 C53 1.362(8)
C53 C54 1.362(8)
C54 C55 1.389(8)
C56 C58 1.521(8)
C56 C57 1.525(9)
C56 C59 1.526(8)
C60 C61 1.501(8)
C60 C67 1.512(7)
C61 C66 1.386(8)
C61 C62 1.407(9)
C62 C63 1.378(11)
C63 C64 1.367(11)
C64 C65 1.381(10)
C65 C66 1.382(9)
C67 C72 1.389(9)
C67 C68 1.393(8)
C68 C69 1.404(11)
C69 C70 1.341(12)
C70 C71 1.390(11)
C71 C72 1.391(8)
C73 C78 1.521(7)
C73 C74 1.528(8)
C73 C81 1.550(7)
C74 C75 1.534(8)
C75 C76 1.531(9)
C75 C82 1.546(8)
C76 C77 1.513(9)
C77 C79 1.534(7)
C77 C78 1.554(8)
C79 C80 1.502(8)
C80 C82 1.532(8)
C80 C81 1.537(7)
P1 C103 1.777(5)
P1 C85 1.787(5)
P1 C91 1.791(5)
P1 C97 1.807(5)
C85 C90 1.372(7)
C85 C86 1.393(7)
C86 C87 1.385(8)
C87 C88 1.374(8)
C88 C89 1.379(8)
C89 C90 1.389(7)
C91 C96 1.378(7)
C91 C92 1.396(7)
C92 C93 1.382(8)
C93 C94 1.390(9)
C94 C95 1.345(8)
C95 C96 1.390(8)
C97 C98 1.379(7)
C97 C102 1.380(7)
C98 C99 1.388(8)
C99 C100 1.389(8)
C100 C101 1.376(8)
C101 C102 1.382(8)
C104 C105 1.3949
C104 C109 1.3950
C105 C106 1.3951
C106 C107 1.3950
C107 C108 1.3951
C108 C109 1.3949
C110 C115 1.3950
C110 C111 1.3951
C111 C112 1.3950
C112 C113 1.3950
C113 C114 1.3949
C114 C115 1.3950
